data_4085512
loop_
_publ_author_name
'Musgrave, Rebecca A.'
'Russell, Andrew D.'
'Whittell, George R.'
'Haddow, Mairi F.'
'Manners, Ian'

_publ_section_title
;
 Tuning the Polymerization Behavior of Silicon-Bridged [1]Ferrocenophanes
 Using Bulky Substituents
;
_journal_issue 5
_journal_name_full Organometallics
_journal_page_first 897
_journal_paper_doi 10.1021/om5012598
_journal_volume 34
_journal_year 2015
_chemical_formula_moiety 'C19 H36 Fe Si5'
_chemical_formula_sum 'C19 H36 Fe Si5'
_chemical_formula_weight 460.78
_chemical_name_systematic
;
 ? 
;
_space_group_crystal_system monoclinic
_space_group_IT_number 14
_space_group_name_Hall '-P 2yn'
_space_group_name_H-M_alt 'P 1 21/n 1'
_symmetry_space_group_name_Hall '-P 2yn'
_symmetry_space_group_name_H-M 'P 1 21/n 1'
_atom_sites_solution_hydrogens geom
_atom_sites_solution_primary direct
_atom_sites_solution_secondary difmap
_audit_creation_date 2013-05-01
_cell_angle_alpha 90.00
_cell_angle_beta 93.103(14)
_cell_angle_gamma 90.00
_cell_formula_units_Z 4
_cell_length_a 8.993(7)
_cell_length_b 12.953(9)
_cell_length_c 21.509(16)
_cell_measurement_reflns_used 145190
_cell_measurement_temperature 100(2)
_cell_measurement_theta_max 33.17
_cell_measurement_theta_min 1.84
_cell_volume 2502(3)
_computing_cell_refinement 'Bruker SAINT'
_computing_data_collection 'Bruker APEX2'
_computing_data_reduction 'Bruker SAINT'
_diffrn_ambient_temperature 100(2)
_diffrn_measured_fraction_theta_full 1.000
_diffrn_measured_fraction_theta_max 0.996
_diffrn_measurement_device_type 'Bruker APEX-II CCD'
_diffrn_measurement_method '\f and \w scans'
_diffrn_radiation_monochromator graphite
_diffrn_radiation_source 'fine-focus sealed tube'
_diffrn_radiation_type MoK\a
_diffrn_radiation_wavelength 0.71073
_diffrn_reflns_av_R_equivalents 0.0435
_diffrn_reflns_av_sigmaI/netI 0.0184
_diffrn_reflns_limit_h_max 13
_diffrn_reflns_limit_h_min -13
_diffrn_reflns_limit_k_max 19
_diffrn_reflns_limit_k_min -19
_diffrn_reflns_limit_l_max 32
_diffrn_reflns_limit_l_min -33
_diffrn_reflns_number 145190
_diffrn_reflns_theta_full 25.00
_diffrn_reflns_theta_max 33.17
_diffrn_reflns_theta_min 1.84
_diffrn_standards_number 0
_exptl_absorpt_coefficient_mu 0.844
_exptl_absorpt_correction_T_max 0.7465
_exptl_absorpt_correction_T_min 0.6971
_exptl_absorpt_correction_type multi-scan
_exptl_absorpt_process_details
;
SADABS-2008/1 (Bruker,2008)
;
_exptl_crystal_colour orange
_exptl_crystal_colour_lustre clear
_exptl_crystal_density_diffrn 1.223
_exptl_crystal_density_method 'not measured'
_exptl_crystal_description block
_exptl_crystal_F_000 984
_exptl_crystal_size_max 0.2
_exptl_crystal_size_mid 0.1
_exptl_crystal_size_min 0.05
_refine_diff_density_max 0.385
_refine_diff_density_min -0.421
_refine_diff_density_rms 0.057
_refine_ls_extinction_method none
_refine_ls_goodness_of_fit_ref 1.051
_refine_ls_hydrogen_treatment mixed
_refine_ls_matrix_type full
_refine_ls_number_parameters 230
_refine_ls_number_reflns 9518
_refine_ls_number_restraints 0
_refine_ls_restrained_S_all 1.051
_refine_ls_R_factor_all 0.0362
_refine_ls_R_factor_gt 0.0263
_refine_ls_shift/su_max 0.002
_refine_ls_shift/su_mean 0.000
_refine_ls_structure_factor_coef Fsqd
_refine_ls_weighting_details 'calc w=1/[\s^2^(Fo^2^)+(0.0534P)^2^+0.6349P] where P=(Fo^2^+2Fc^2^)/3'
_refine_ls_weighting_scheme calc
_refine_ls_wR_factor_gt 0.0619
_refine_ls_wR_factor_ref 0.0668
_reflns_number_gt 7982
_reflns_number_total 9518
_reflns_threshold_expression >2sigma(I)
_cod_data_source_file om5012598_si_002.cif
_cod_data_source_block RM067
_cod_depositor_comments 'Adding full bibliography for 4085510--4085512.cif.'
_cod_database_code 4085512

loop_
_symmetry_equiv_pos_as_xyz
'x, y, z'
'-x+1/2, y+1/2, -z+1/2'
'-x, -y, -z'
'x-1/2, -y-1/2, z-1/2'

loop_
_atom_site_label
_atom_site_type_symbol
_atom_site_fract_x
_atom_site_fract_y
_atom_site_fract_z
_atom_site_U_iso_or_equiv
_atom_site_adp_type
_atom_site_occupancy
_atom_site_symmetry_multiplicity
_atom_site_calc_flag
_atom_site_refinement_flags
C1 C 0.71848(11) 0.76244(9) 0.25977(5) 0.02080(19) Uani 1 1 d .
C2 C 0.70562(13) 0.86607(9) 0.23507(5) 0.0257(2) Uani 1 1 d .
H2 H 0.6486 0.9200 0.2519 0.031 Uiso 1 1 calc R
C3 C 0.79178(14) 0.87498(10) 0.18147(6) 0.0305(3) Uani 1 1 d .
H3 H 0.8005 0.9349 0.1564 0.037 Uiso 1 1 calc R
C4 C 0.86209(13) 0.77851(11) 0.17222(6) 0.0288(2) Uani 1 1 d .
H4 H 0.9267 0.7627 0.1400 0.035 Uiso 1 1 calc R
C5 C 0.81898(12) 0.70968(11) 0.21956(5) 0.0268(2) Uani 1 1 d .
H5 H 0.8509 0.6401 0.2242 0.032 Uiso 1 1 calc R
C6 C 0.45176(12) 0.68739(8) 0.20157(5) 0.02064(19) Uani 1 1 d .
C7 C 0.40889(12) 0.78315(11) 0.17066(5) 0.0263(2) Uani 1 1 d .
H7 H 0.3588 0.8389 0.1892 0.032 Uiso 1 1 calc R
C8 C 0.45388(14) 0.78059(12) 0.10780(6) 0.0329(3) Uani 1 1 d .
H8 H 0.4403 0.8343 0.0779 0.039 Uiso 1 1 calc R
C9 C 0.52253(14) 0.68346(11) 0.09802(5) 0.0310(3) Uani 1 1 d .
H9 H 0.5622 0.6607 0.0603 0.037 Uiso 1 1 calc R
C10 C 0.52148(14) 0.62613(9) 0.15465(5) 0.0277(2) Uani 1 1 d .
H10 H 0.5603 0.5584 0.1607 0.033 Uiso 1 1 calc R
C11 C 0.75785(14) 0.66073(11) 0.44007(6) 0.0319(3) Uani 1 1 d .
H11A H 0.8476 0.6733 0.4669 0.048 Uiso 1 1 calc R
H11B H 0.7862 0.6468 0.3975 0.048 Uiso 1 1 calc R
H11C H 0.7043 0.6011 0.4557 0.048 Uiso 1 1 calc R
C12 C 0.74673(14) 0.89243(11) 0.41650(6) 0.0319(3) Uani 1 1 d .
H12A H 0.6852 0.9548 0.4170 0.048 Uiso 1 1 calc R
H12B H 0.7803 0.8814 0.3744 0.048 Uiso 1 1 calc R
H12C H 0.8334 0.9006 0.4457 0.048 Uiso 1 1 calc R
C13 C 0.57292(14) 0.80068(12) 0.52131(5) 0.0313(3) Uani 1 1 d .
H13A H 0.5159 0.7409 0.5347 0.047 Uiso 1 1 calc R
H13B H 0.5103 0.8626 0.5217 0.047 Uiso 1 1 calc R
H13C H 0.6607 0.8103 0.5498 0.047 Uiso 1 1 calc R
C14 C 0.39273(13) 1.01310(9) 0.33333(6) 0.0281(2) Uani 1 1 d .
H14A H 0.4417 0.9984 0.2947 0.042 Uiso 1 1 calc R
H14B H 0.4683 1.0278 0.3667 0.042 Uiso 1 1 calc R
H14C H 0.3272 1.0731 0.3272 0.042 Uiso 1 1 calc R
C15 C 0.19580(14) 0.92601(10) 0.43167(5) 0.0283(2) Uani 1 1 d .
H15A H 0.2753 0.9326 0.4644 0.043 Uiso 1 1 calc R
H15B H 0.1292 0.8694 0.4420 0.043 Uiso 1 1 calc R
H15C H 0.1392 0.9906 0.4284 0.043 Uiso 1 1 calc R
C16 C 0.12836(13) 0.87592(9) 0.29304(6) 0.0262(2) Uani 1 1 d .
H16A H 0.0918 0.9425 0.2769 0.039 Uiso 1 1 calc R
H16B H 0.0463 0.8380 0.3107 0.039 Uiso 1 1 calc R
H16C H 0.1680 0.8356 0.2591 0.039 Uiso 1 1 calc R
C17 C 0.20926(15) 0.63042(10) 0.48093(6) 0.0313(3) Uani 1 1 d .
H17A H 0.1521 0.6948 0.4814 0.047 Uiso 1 1 calc R
H17B H 0.2936 0.6346 0.5116 0.047 Uiso 1 1 calc R
H17C H 0.1450 0.5725 0.4913 0.047 Uiso 1 1 calc R
C18 C 0.38852(14) 0.48565(9) 0.40257(7) 0.0311(3) Uani 1 1 d .
H18A H 0.4758 0.4921 0.4316 0.047 Uiso 1 1 calc R
H18B H 0.4211 0.4709 0.3607 0.047 Uiso 1 1 calc R
H18C H 0.3251 0.4293 0.4160 0.047 Uiso 1 1 calc R
C19 C 0.11605(14) 0.59434(11) 0.34434(6) 0.0346(3) Uani 1 1 d .
H19A H 0.0586 0.5334 0.3555 0.052 Uiso 1 1 calc R
H19B H 0.1510 0.5856 0.3023 0.052 Uiso 1 1 calc R
H19C H 0.0528 0.6558 0.3455 0.052 Uiso 1 1 calc R
Fe1 Fe 0.632452(15) 0.759871(11) 0.171480(6) 0.01506(4) Uani 1 1 d .
Si1 Si 0.54706(3) 0.68883(2) 0.282538(13) 0.01579(5) Uani 1 1 d .
Si2 Si 0.42839(3) 0.74939(2) 0.369670(12) 0.01348(5) Uani 1 1 d .
Si3 Si 0.63395(3) 0.77803(2) 0.440232(13) 0.01834(6) Uani 1 1 d .
Si4 Si 0.27973(3) 0.89812(2) 0.355226(13) 0.01557(5) Uani 1 1 d .
Si5 Si 0.28024(3) 0.60986(2) 0.401234(13) 0.01664(5) Uani 1 1 d .
H1SI H 0.5939(17) 0.5874(12) 0.2953(7) 0.033(4) Uiso 1 1 d .

loop_
_atom_site_aniso_label
_atom_site_aniso_U_11
_atom_site_aniso_U_22
_atom_site_aniso_U_33
_atom_site_aniso_U_23
_atom_site_aniso_U_13
_atom_site_aniso_U_12
C1 0.0129(4) 0.0341(5) 0.0156(4) -0.0053(4) 0.0017(3) -0.0017(4)
C2 0.0267(5) 0.0261(5) 0.0251(5) -0.0106(4) 0.0089(4) -0.0120(4)
C3 0.0335(6) 0.0318(6) 0.0273(6) -0.0084(5) 0.0127(5) -0.0198(5)
C4 0.0179(5) 0.0468(7) 0.0223(5) -0.0084(5) 0.0081(4) -0.0092(5)
C5 0.0164(4) 0.0432(7) 0.0211(5) -0.0029(5) 0.0041(4) 0.0056(4)
C6 0.0195(4) 0.0262(5) 0.0165(4) -0.0029(4) 0.0032(3) -0.0106(4)
C7 0.0170(4) 0.0431(7) 0.0186(5) 0.0043(4) -0.0012(4) 0.0005(4)
C8 0.0247(5) 0.0558(8) 0.0179(5) 0.0073(5) -0.0020(4) -0.0034(5)
C9 0.0331(6) 0.0453(7) 0.0148(5) -0.0078(4) 0.0043(4) -0.0187(5)
C10 0.0365(6) 0.0259(5) 0.0215(5) -0.0091(4) 0.0089(4) -0.0168(5)
C11 0.0228(5) 0.0428(7) 0.0293(6) -0.0014(5) -0.0051(4) 0.0124(5)
C12 0.0263(6) 0.0405(7) 0.0284(6) -0.0011(5) -0.0024(5) -0.0124(5)
C13 0.0262(5) 0.0503(8) 0.0172(5) -0.0063(5) 0.0010(4) 0.0014(5)
C14 0.0250(5) 0.0209(5) 0.0386(6) 0.0064(4) 0.0024(5) 0.0016(4)
C15 0.0318(6) 0.0336(6) 0.0201(5) 0.0016(4) 0.0062(4) 0.0163(5)
C16 0.0214(5) 0.0298(5) 0.0266(5) -0.0049(4) -0.0057(4) 0.0079(4)
C17 0.0406(7) 0.0301(6) 0.0248(5) -0.0002(4) 0.0152(5) -0.0035(5)
C18 0.0258(5) 0.0208(5) 0.0477(7) 0.0049(5) 0.0114(5) 0.0030(4)
C19 0.0260(6) 0.0427(7) 0.0343(7) 0.0056(5) -0.0054(5) -0.0127(5)
Fe1 0.01567(6) 0.01645(6) 0.01325(6) -0.00129(5) 0.00261(5) -0.00412(5)
Si1 0.01779(12) 0.01616(12) 0.01375(11) 0.00099(9) 0.00395(9) 0.00235(9)
Si2 0.01176(10) 0.01601(11) 0.01277(11) 0.00035(9) 0.00153(8) 0.00165(8)
Si3 0.01389(12) 0.02666(14) 0.01436(12) -0.00110(10) -0.00018(9) 0.00093(10)
Si4 0.01490(11) 0.01691(12) 0.01493(12) -0.00006(9) 0.00112(9) 0.00316(9)
Si5 0.01514(12) 0.01780(12) 0.01731(12) 0.00067(9) 0.00402(9) 0.00039(9)

loop_
_atom_type_symbol
_atom_type_description
_atom_type_scat_dispersion_real
_atom_type_scat_dispersion_imag
_atom_type_scat_source
C C 0.0033 0.0016 'International Tables Vol C Tables 4.2.6.8 and 6.1.1.4'
H H 0.0000 0.0000 'International Tables Vol C Tables 4.2.6.8 and 6.1.1.4'
Si Si 0.0817 0.0704 'International Tables Vol C Tables 4.2.6.8 and 6.1.1.4'
Fe Fe 0.3463 0.8444 'International Tables Vol C Tables 4.2.6.8 and 6.1.1.4'

loop_
_geom_angle_atom_site_label_1
_geom_angle_atom_site_label_2
_geom_angle_atom_site_label_3
_geom_angle
C2 C1 C5 104.92(10)
C2 C1 Fe1 69.48(6)
C5 C1 Fe1 69.55(8)
C3 C2 C1 109.61(11)
C3 C2 Fe1 71.35(8)
C1 C2 Fe1 68.54(7)
C3 C2 H2 125.2
C1 C2 H2 125.2
Fe1 C2 H2 126.5
C4 C3 C2 107.90(11)
C4 C3 Fe1 70.28(8)
C2 C3 Fe1 67.85(7)
C4 C3 H3 126.1
C2 C3 H3 126.1
Fe1 C3 H3 127.4
C3 C4 C5 108.09(11)
C3 C4 Fe1 69.71(7)
C5 C4 Fe1 67.89(6)
C3 C4 H4 126.0
C5 C4 H4 126.0
Fe1 C4 H4 128.0
C4 C5 C1 109.46(12)
C4 C5 Fe1 71.60(8)
C1 C5 Fe1 68.25(8)
C4 C5 H5 125.3
C1 C5 H5 125.3
Fe1 C5 H5 126.5
C7 C6 C10 105.24(11)
C7 C6 Fe1 69.69(7)
C10 C6 Fe1 69.21(7)
C8 C7 C6 109.36(12)
C8 C7 Fe1 71.03(7)
C6 C7 Fe1 68.33(6)
C8 C7 H7 125.3
C6 C7 H7 125.3
Fe1 C7 H7 126.9
C9 C8 C7 107.88(11)
C9 C8 Fe1 69.87(7)
C7 C8 Fe1 68.12(8)
C9 C8 H8 126.1
C7 C8 H8 126.1
Fe1 C8 H8 127.5
C8 C9 C10 108.13(11)
C8 C9 Fe1 69.95(8)
C10 C9 Fe1 67.80(8)
C8 C9 H9 125.9
C10 C9 H9 125.9
Fe1 C9 H9 127.9
C9 C10 C6 109.38(12)
C9 C10 Fe1 71.40(7)
C6 C10 Fe1 68.59(7)
C9 C10 H10 125.3
C6 C10 H10 125.3
Fe1 C10 H10 126.3
Si3 C11 H11A 109.5
Si3 C11 H11B 109.5
H11A C11 H11B 109.5
Si3 C11 H11C 109.5
H11A C11 H11C 109.5
H11B C11 H11C 109.5
Si3 C12 H12A 109.5
Si3 C12 H12B 109.5
H12A C12 H12B 109.5
Si3 C12 H12C 109.5
H12A C12 H12C 109.5
H12B C12 H12C 109.5
Si3 C13 H13A 109.5
Si3 C13 H13B 109.5
H13A C13 H13B 109.5
Si3 C13 H13C 109.5
H13A C13 H13C 109.5
H13B C13 H13C 109.5
Si4 C14 H14A 109.5
Si4 C14 H14B 109.5
H14A C14 H14B 109.5
Si4 C14 H14C 109.5
H14A C14 H14C 109.5
H14B C14 H14C 109.5
Si4 C15 H15A 109.5
Si4 C15 H15B 109.5
H15A C15 H15B 109.5
Si4 C15 H15C 109.5
H15A C15 H15C 109.5
H15B C15 H15C 109.5
Si4 C16 H16A 109.5
Si4 C16 H16B 109.5
H16A C16 H16B 109.5
Si4 C16 H16C 109.5
H16A C16 H16C 109.5
H16B C16 H16C 109.5
Si5 C17 H17A 109.5
Si5 C17 H17B 109.5
H17A C17 H17B 109.5
Si5 C17 H17C 109.5
H17A C17 H17C 109.5
H17B C17 H17C 109.5
Si5 C18 H18A 109.5
Si5 C18 H18B 109.5
H18A C18 H18B 109.5
Si5 C18 H18C 109.5
H18A C18 H18C 109.5
H18B C18 H18C 109.5
Si5 C19 H19A 109.5
Si5 C19 H19B 109.5
H19A C19 H19B 109.5
Si5 C19 H19C 109.5
H19A C19 H19C 109.5
H19B C19 H19C 109.5
C1 Fe1 C6 88.86(6)
C1 Fe1 C10 110.13(5)
C6 Fe1 C10 42.19(5)
C1 Fe1 C2 41.98(6)
C6 Fe1 C2 109.76(6)
C10 Fe1 C2 147.38(5)
C1 Fe1 C5 42.20(4)
C6 Fe1 C5 110.24(7)
C10 Fe1 C5 101.72(7)
C2 Fe1 C5 69.14(6)
C1 Fe1 C7 109.60(5)
C6 Fe1 C7 41.99(6)
C10 Fe1 C7 69.33(6)
C2 Fe1 C7 100.97(6)
C5 Fe1 C7 147.36(5)
C1 Fe1 C9 150.68(5)
C6 Fe1 C9 70.25(6)
C10 Fe1 C9 40.80(5)
C2 Fe1 C9 164.79(6)
C5 Fe1 C9 125.68(6)
C7 Fe1 C9 68.46(6)
C1 Fe1 C8 150.11(5)
C6 Fe1 C8 70.28(7)
C10 Fe1 C8 68.60(7)
C2 Fe1 C8 124.81(7)
C5 Fe1 C8 165.60(6)
C7 Fe1 C8 40.86(6)
C9 Fe1 C8 40.17(6)
C1 Fe1 C3 70.22(5)
C6 Fe1 C3 150.24(5)
C10 Fe1 C3 165.31(5)
C2 Fe1 C3 40.80(5)
C5 Fe1 C3 68.26(7)
C7 Fe1 C3 124.94(7)
C9 Fe1 C3 136.27(5)
C8 Fe1 C3 118.86(7)
C1 Fe1 C4 70.10(5)
C6 Fe1 C4 150.52(5)
C10 Fe1 C4 125.55(6)
C2 Fe1 C4 68.25(5)
C5 Fe1 C4 40.52(6)
C7 Fe1 C4 164.80(6)
C9 Fe1 C4 119.65(5)
C8 Fe1 C4 136.43(6)
C3 Fe1 C4 40.00(6)
C1 Fe1 Si1 44.46(5)
C6 Fe1 Si1 44.45(3)
C10 Fe1 Si1 72.91(4)
C2 Fe1 Si1 74.48(6)
C5 Fe1 Si1 73.01(5)
C7 Fe1 Si1 74.37(4)
C9 Fe1 Si1 111.36(6)
C8 Fe1 Si1 112.36(6)
C3 Fe1 Si1 112.37(4)
C4 Fe1 Si1 111.20(4)
Si2 Si1 Fe1 139.03(4)
Si2 Si1 H1SI 107.6(6)
Fe1 Si1 H1SI 113.2(6)
Si1 Si2 Si4 116.64(3)
Si4 Si2 Si3 112.08(4)
Si1 Si2 Si5 105.18(4)
Si3 Si2 Si5 111.69(4)
C13 Si3 C12 108.52(7)
C13 Si3 C11 109.26(6)
C12 Si3 C11 107.88(8)
C13 Si3 Si2 111.33(6)
C12 Si3 Si2 111.39(5)
C11 Si3 Si2 108.37(6)
C14 Si4 C16 108.91(7)
C14 Si4 C15 108.38(7)
C16 Si4 C15 110.01(8)
C14 Si4 Si2 111.76(7)
C16 Si4 Si2 110.67(5)
C15 Si4 Si2 107.07(5)
C19 Si5 C18 107.87(7)
C19 Si5 C17 108.40(8)
C18 Si5 C17 107.97(6)
C19 Si5 Si2 109.27(6)
C18 Si5 Si2 111.02(7)
C17 Si5 Si2 112.18(5)

loop_
_geom_bond_atom_site_label_1
_geom_bond_atom_site_label_2
_geom_bond_distance
C1 C2 1.4460(19)
C1 C5 1.4548(16)
C1 Fe1 2.0117(17)
C2 C3 1.4281(18)
C2 Fe1 2.0244(14)
C2 H2 0.9500
C3 C4 1.419(2)
C3 Fe1 2.0710(15)
C3 H3 0.9500
C4 C5 1.4231(19)
C4 Fe1 2.0785(19)
C4 H4 0.9500
C5 Fe1 2.0294(16)
C5 H5 0.9500
C6 C7 1.4495(19)
C6 C10 1.4527(17)
C6 Fe1 2.0137(15)
C7 C8 1.4325(19)
C7 Fe1 2.0321(19)
C7 H7 0.9500
C8 C9 1.422(2)
C8 Fe1 2.0709(17)
C8 H8 0.9500
C9 C10 1.4270(19)
C9 Fe1 2.0699(15)
C9 H9 0.9500
C10 Fe1 2.0221(15)
C10 H10 0.9500
C11 Si3 1.8843(16)
C11 H11A 0.9800
C11 H11B 0.9800
C11 H11C 0.9800
C12 Si3 1.8817(16)
C12 H12A 0.9800
C12 H12B 0.9800
C12 H12C 0.9800
C13 Si3 1.8795(17)
C13 H13A 0.9800
C13 H13B 0.9800
C13 H13C 0.9800
C14 Si4 1.8773(15)
C14 H14A 0.9800
C14 H14B 0.9800
C14 H14C 0.9800
C15 Si4 1.8810(16)
C15 H15A 0.9800
C15 H15B 0.9800
C15 H15C 0.9800
C16 Si4 1.8782(15)
C16 H16A 0.9800
C16 H16B 0.9800
C16 H16C 0.9800
C17 Si5 1.8802(17)
C17 H17A 0.9800
C17 H17B 0.9800
C17 H17C 0.9800
C18 Si5 1.8799(16)
C18 H18A 0.9800
C18 H18B 0.9800
C18 H18C 0.9800
C19 Si5 1.8769(16)
C19 H19A 0.9800
C19 H19B 0.9800
C19 H19C 0.9800
Fe1 Si1 2.7095(17)
Si1 Si2 2.3416(13)
Si1 H1SI 1.402(16)
Si2 Si4 2.3558(13)
Si2 Si3 2.3569(14)
Si2 Si5 2.3665(12)

loop_
_geom_torsion_atom_site_label_1
_geom_torsion_atom_site_label_2
_geom_torsion_atom_site_label_3
_geom_torsion_atom_site_label_4
_geom_torsion
C5 C1 C2 C3 1.25(12)
Fe1 C1 C2 C3 -59.68(9)
C5 C1 C2 Fe1 60.93(9)
C1 C2 C3 C4 -1.07(13)
Fe1 C2 C3 C4 -59.05(9)
C1 C2 C3 Fe1 57.98(9)
C2 C3 C4 C5 0.43(13)
Fe1 C3 C4 C5 -57.12(9)
C2 C3 C4 Fe1 57.55(8)
C3 C4 C5 C1 0.36(13)
Fe1 C4 C5 C1 -57.88(8)
C3 C4 C5 Fe1 58.24(9)
C2 C1 C5 C4 -0.98(12)
Fe1 C1 C5 C4 59.90(8)
C2 C1 C5 Fe1 -60.88(8)
C10 C6 C7 C8 -1.15(12)
Fe1 C6 C7 C8 59.31(8)
C10 C6 C7 Fe1 -60.46(7)
C6 C7 C8 C9 1.04(13)
Fe1 C7 C8 C9 58.72(9)
C6 C7 C8 Fe1 -57.68(8)
C7 C8 C9 C10 -0.49(14)
Fe1 C8 C9 C10 57.14(9)
C7 C8 C9 Fe1 -57.63(9)
C8 C9 C10 C6 -0.24(13)
Fe1 C9 C10 C6 58.22(9)
C8 C9 C10 Fe1 -58.46(10)
C7 C6 C10 C9 0.85(12)
Fe1 C6 C10 C9 -59.93(9)
C7 C6 C10 Fe1 60.78(8)
C2 C1 Fe1 C6 -121.85(7)
C5 C1 Fe1 C6 122.49(9)
C2 C1 Fe1 C10 -159.05(7)
C5 C1 Fe1 C10 85.29(9)
C5 C1 Fe1 C2 -115.66(10)
C2 C1 Fe1 C5 115.66(10)
C2 C1 Fe1 C7 -84.62(7)
C5 C1 Fe1 C7 159.72(8)
C2 C1 Fe1 C9 -165.32(10)
C5 C1 Fe1 C9 79.02(12)
C2 C1 Fe1 C8 -77.23(12)
C5 C1 Fe1 C8 167.11(11)
C2 C1 Fe1 C3 36.58(7)
C5 C1 Fe1 C3 -79.09(9)
C2 C1 Fe1 C4 79.22(7)
C5 C1 Fe1 C4 -36.44(8)
C2 C1 Fe1 Si1 -124.15(8)
C5 C1 Fe1 Si1 120.19(10)
C7 C6 Fe1 C1 121.58(7)
C10 C6 Fe1 C1 -122.30(8)
C7 C6 Fe1 C10 -116.12(11)
C7 C6 Fe1 C2 84.44(9)
C10 C6 Fe1 C2 -159.44(8)
C7 C6 Fe1 C5 158.73(7)
C10 C6 Fe1 C5 -85.15(9)
C10 C6 Fe1 C7 116.12(11)
C7 C6 Fe1 C9 -79.39(8)
C10 C6 Fe1 C9 36.73(8)
C7 C6 Fe1 C8 -36.59(7)
C10 C6 Fe1 C8 79.52(9)
C7 C6 Fe1 C3 77.37(13)
C10 C6 Fe1 C3 -166.51(11)
C7 C6 Fe1 C4 164.96(9)
C10 C6 Fe1 C4 -78.92(12)
C7 C6 Fe1 Si1 123.89(8)
C10 C6 Fe1 Si1 -120.00(9)
C9 C10 Fe1 C1 -175.30(8)
C6 C10 Fe1 C1 64.17(9)
C9 C10 Fe1 C6 120.53(12)
C9 C10 Fe1 C2 158.35(10)
C6 C10 Fe1 C2 37.82(13)
C9 C10 Fe1 C5 -132.17(8)
C6 C10 Fe1 C5 107.30(9)
C9 C10 Fe1 C7 80.59(9)
C6 C10 Fe1 C7 -39.94(7)
C6 C10 Fe1 C9 -120.53(12)
C9 C10 Fe1 C8 36.68(8)
C6 C10 Fe1 C8 -83.85(9)
C9 C10 Fe1 C3 -86.6(2)
C6 C10 Fe1 C3 152.82(18)
C9 C10 Fe1 C4 -95.89(9)
C6 C10 Fe1 C4 143.58(7)
C9 C10 Fe1 Si1 159.91(9)
C6 C10 Fe1 Si1 39.38(6)
C3 C2 Fe1 C1 120.88(11)
C3 C2 Fe1 C6 -174.64(8)
C1 C2 Fe1 C6 64.48(8)
C3 C2 Fe1 C10 159.41(10)
C1 C2 Fe1 C10 38.53(13)
C3 C2 Fe1 C5 80.50(10)
C1 C2 Fe1 C5 -40.38(7)
C3 C2 Fe1 C7 -131.94(9)
C1 C2 Fe1 C7 107.18(7)
C3 C2 Fe1 C9 -87.35(19)
C1 C2 Fe1 C9 151.77(16)
C3 C2 Fe1 C8 -95.41(10)
C1 C2 Fe1 C8 143.71(7)
C1 C2 Fe1 C3 -120.88(11)
C3 C2 Fe1 C4 36.87(8)
C1 C2 Fe1 C4 -84.01(8)
C3 C2 Fe1 Si1 157.86(8)
C1 C2 Fe1 Si1 36.98(6)
C4 C5 Fe1 C1 -120.72(11)
C4 C5 Fe1 C6 175.28(7)
C1 C5 Fe1 C6 -64.00(9)
C4 C5 Fe1 C10 132.16(8)
C1 C5 Fe1 C10 -107.12(8)
C4 C5 Fe1 C2 -80.53(9)
C1 C5 Fe1 C2 40.18(7)
C4 C5 Fe1 C7 -157.98(9)
C1 C5 Fe1 C7 -37.26(13)
C4 C5 Fe1 C9 95.57(10)
C1 C5 Fe1 C9 -143.71(7)
C4 C5 Fe1 C8 85.8(2)
C1 C5 Fe1 C8 -153.45(19)
C4 C5 Fe1 C3 -36.61(7)
C1 C5 Fe1 C3 84.11(8)
C1 C5 Fe1 C4 120.72(11)
C4 C5 Fe1 Si1 -159.99(8)
C1 C5 Fe1 Si1 -39.27(7)
C8 C7 Fe1 C1 174.38(8)
C6 C7 Fe1 C1 -64.71(8)
C8 C7 Fe1 C6 -120.92(11)
C8 C7 Fe1 C10 -80.79(9)
C6 C7 Fe1 C10 40.13(7)
C8 C7 Fe1 C2 131.66(9)
C6 C7 Fe1 C2 -107.42(9)
C8 C7 Fe1 C5 -160.05(10)
C6 C7 Fe1 C5 -39.13(13)
C8 C7 Fe1 C9 -36.92(9)
C6 C7 Fe1 C9 84.00(9)
C6 C7 Fe1 C8 120.92(11)
C8 C7 Fe1 C3 95.30(9)
C6 C7 Fe1 C3 -143.79(7)
C8 C7 Fe1 C4 88.23(19)
C6 C7 Fe1 C4 -150.86(16)
C8 C7 Fe1 Si1 -158.05(9)
C6 C7 Fe1 Si1 -37.13(5)
C8 C9 Fe1 C1 129.47(10)
C10 C9 Fe1 C1 9.03(14)
C8 C9 Fe1 C6 82.51(9)
C10 C9 Fe1 C6 -37.93(8)
C8 C9 Fe1 C10 120.44(11)
C8 C9 Fe1 C2 -10.3(2)
C10 C9 Fe1 C2 -130.71(17)
C8 C9 Fe1 C5 -176.26(7)
C10 C9 Fe1 C5 63.30(10)
C8 C9 Fe1 C7 37.53(8)
C10 C9 Fe1 C7 -82.91(9)
C10 C9 Fe1 C8 -120.44(11)
C8 C9 Fe1 C3 -81.04(11)
C10 C9 Fe1 C3 158.52(8)
C8 C9 Fe1 C4 -128.19(8)
C10 C9 Fe1 C4 111.37(9)
C8 C9 Fe1 Si1 99.79(8)
C10 C9 Fe1 Si1 -20.64(9)
C9 C8 Fe1 C1 -130.66(10)
C7 C8 Fe1 C1 -10.68(15)
C9 C8 Fe1 C6 -82.42(9)
C7 C8 Fe1 C6 37.56(8)
C9 C8 Fe1 C10 -37.23(8)
C7 C8 Fe1 C10 82.75(9)
C9 C8 Fe1 C2 176.73(7)
C7 C8 Fe1 C2 -63.29(10)
C9 C8 Fe1 C5 12.3(2)
C7 C8 Fe1 C5 132.28(19)
C9 C8 Fe1 C7 -119.98(11)
C7 C8 Fe1 C9 119.98(11)
C9 C8 Fe1 C3 128.77(8)
C7 C8 Fe1 C3 -111.25(9)
C9 C8 Fe1 C4 82.37(11)
C7 C8 Fe1 C4 -157.65(9)
C9 C8 Fe1 Si1 -97.07(8)
C7 C8 Fe1 Si1 22.91(9)
C4 C3 Fe1 C1 82.30(8)
C2 C3 Fe1 C1 -37.60(8)
C4 C3 Fe1 C6 130.10(10)
C2 C3 Fe1 C6 10.21(15)
C4 C3 Fe1 C10 -11.7(2)
C2 C3 Fe1 C10 -131.61(19)
C4 C3 Fe1 C2 119.89(11)
C4 C3 Fe1 C5 37.06(8)
C2 C3 Fe1 C5 -82.83(9)
C4 C3 Fe1 C7 -177.12(7)
C2 C3 Fe1 C7 62.99(10)
C4 C3 Fe1 C9 -82.39(11)
C2 C3 Fe1 C9 157.72(9)
C4 C3 Fe1 C8 -129.07(9)
C2 C3 Fe1 C8 111.04(10)
C2 C3 Fe1 C4 -119.89(11)
C4 C3 Fe1 Si1 96.77(7)
C2 C3 Fe1 Si1 -23.12(9)
C3 C4 Fe1 C1 -82.61(8)
C5 C4 Fe1 C1 37.89(8)
C3 C4 Fe1 C6 -129.52(11)
C5 C4 Fe1 C6 -9.02(13)
C3 C4 Fe1 C10 176.37(7)
C5 C4 Fe1 C10 -63.13(10)
C3 C4 Fe1 C2 -37.58(8)
C5 C4 Fe1 C2 82.92(10)
C3 C4 Fe1 C5 -120.50(11)
C3 C4 Fe1 C7 9.0(2)
C5 C4 Fe1 C7 129.53(17)
C3 C4 Fe1 C9 127.97(8)
C5 C4 Fe1 C9 -111.54(10)
C3 C4 Fe1 C8 80.60(10)
C5 C4 Fe1 C8 -158.90(9)
C5 C4 Fe1 C3 120.50(11)
C3 C4 Fe1 Si1 -99.95(8)
C5 C4 Fe1 Si1 20.55(8)
C1 Fe1 Si1 Si2 83.31(6)
C6 Fe1 Si1 Si2 -93.40(6)
C10 Fe1 Si1 Si2 -130.89(6)
C2 Fe1 Si1 Si2 48.24(6)
C5 Fe1 Si1 Si2 120.69(5)
C7 Fe1 Si1 Si2 -58.19(5)
C9 Fe1 Si1 Si2 -116.94(7)
C8 Fe1 Si1 Si2 -73.52(6)
C3 Fe1 Si1 Si2 63.68(7)
C4 Fe1 Si1 Si2 106.89(5)
Fe1 Si1 Si2 Si4 21.14(3)
Fe1 Si1 Si2 Si3 -100.66(3)
Fe1 Si1 Si2 Si5 143.01(3)
Si1 Si2 Si3 C13 -167.84(5)
Si4 Si2 Si3 C13 67.22(5)
Si5 Si2 Si3 C13 -56.42(6)
Si1 Si2 Si3 C12 70.89(6)
Si4 Si2 Si3 C12 -54.05(6)
Si5 Si2 Si3 C12 -177.70(5)
Si1 Si2 Si3 C11 -47.64(5)
Si4 Si2 Si3 C11 -172.58(5)
Si5 Si2 Si3 C11 63.78(7)
Si1 Si2 Si4 C14 -62.94(5)
Si3 Si2 Si4 C14 52.90(6)
Si5 Si2 Si4 C14 177.63(5)
Si1 Si2 Si4 C16 58.63(6)
Si3 Si2 Si4 C16 174.48(4)
Si5 Si2 Si4 C16 -60.80(6)
Si1 Si2 Si4 C15 178.53(5)
Si3 Si2 Si4 C15 -65.63(6)
Si5 Si2 Si4 C15 59.09(5)
Si1 Si2 Si5 C19 -72.92(7)
Si4 Si2 Si5 C19 53.31(6)
Si3 Si2 Si5 C19 178.26(5)
Si1 Si2 Si5 C18 45.93(6)
Si4 Si2 Si5 C18 172.17(5)
Si3 Si2 Si5 C18 -62.89(6)
Si1 Si2 Si5 C17 166.84(5)
Si4 Si2 Si5 C17 -66.93(6)
Si3 Si2 Si5 C17 58.02(7)
